data_4502976
loop_
_publ_author_name
'Kounavi, Konstantina A.'
'Manos, Manolis J.'
'Moushi, Eleni E.'
'Kitos, Alexandros A.'
'Papatriantafyllopoulou, Constantina'
'Tasiopoulos, Anastasios J.'
'Nastopoulos, Vassilios'

_publ_section_title
;
 A Systematic Evaluation of the Interplay of Weak and Strong
 Supramolecular Interactions in a Series of Co(II) and Zn(II) Complexes
 Tuned by Ligand Modification
;
_journal_issue 1
_journal_name_full 'Crystal Growth &amp; Design'
_journal_page_first 429
_journal_paper_doi 10.1021/cg201271p
_journal_volume 12
_journal_year 2012
_chemical_formula_moiety 'C64 H56 N8 Zn 2+, C3 H6 O, 2(Cl O4 1-)'
_chemical_formula_sum 'C67 H62 Cl2 N8 O9 Zn'
_chemical_formula_weight 1259.97
_space_group_IT_number 2
_symmetry_cell_setting triclinic
_symmetry_space_group_name_Hall '-P 1'
_symmetry_space_group_name_H-M 'P -1'
_atom_sites_solution_hydrogens geom
_atom_sites_solution_primary direct
_atom_sites_solution_secondary difmap
_audit_creation_method SHELXL-97
_cell_angle_alpha 67.1680(18)
_cell_angle_beta 89.2664(15)
_cell_angle_gamma 75.9662(17)
_cell_formula_units_Z 4
_cell_length_a 13.6132(3)
_cell_length_b 21.9563(4)
_cell_length_c 22.3675(4)
_cell_measurement_reflns_used 17077
_cell_measurement_temperature 100(2)
_cell_measurement_theta_max 30.3451
_cell_measurement_theta_min 2.9988
_cell_volume 5953.0(2)
_computing_cell_refinement 'CrysAlis RED (Oxford Diffraction, 2009)'
_computing_data_collection 'CrysAlis CCD (Oxford Diffraction, 2009)'
_computing_data_reduction 'CrysAlis RED (Oxford Diffraction, 2009)'
_computing_molecular_graphics 'PLATON (Spek, 1990); MERCURY (Bruno et al. 2002)'
_computing_publication_material 'WINGX (Farrugia, 1999)'
_computing_structure_refinement 'SHELXL-97 (Sheldrick, 1997)'
_computing_structure_solution 'SIR92 (Altomare et al., 1994)'
_diffrn_ambient_temperature 100(2)
_diffrn_detector_area_resol_mean 16.0288
_diffrn_measured_fraction_theta_full 0.996
_diffrn_measured_fraction_theta_max 0.996
_diffrn_measurement_device_type 'Oxford Diffraction Xcalibur-3 with Sapphire CCD'
_diffrn_measurement_method '\w and \p scans'
_diffrn_radiation_monochromator graphite
_diffrn_radiation_source 'Enhance (Mo) X-ray source'
_diffrn_radiation_type MoK\a
_diffrn_radiation_wavelength 0.71073
_diffrn_reflns_av_R_equivalents 0.0726
_diffrn_reflns_av_sigmaI/netI 0.1487
_diffrn_reflns_limit_h_max 17
_diffrn_reflns_limit_h_min -17
_diffrn_reflns_limit_k_max 26
_diffrn_reflns_limit_k_min -27
_diffrn_reflns_limit_l_max 28
_diffrn_reflns_limit_l_min -27
_diffrn_reflns_number 90428
_diffrn_reflns_theta_full 26.50
_diffrn_reflns_theta_max 26.50
_diffrn_reflns_theta_min 3.00
_exptl_absorpt_coefficient_mu 0.569
_exptl_absorpt_correction_T_max 0.9299
_exptl_absorpt_correction_T_min 0.8420
_exptl_absorpt_correction_type multi-scan
_exptl_absorpt_process_details 'Empirical absorption correction (CrysAlis RED, Oxford Diffraction)'
_exptl_crystal_colour colourless
_exptl_crystal_density_diffrn 1.405
_exptl_crystal_density_method 'not measured'
_exptl_crystal_description prism
_exptl_crystal_F_000 2624
_exptl_crystal_size_max 0.24
_exptl_crystal_size_mid 0.17
_exptl_crystal_size_min 0.12
_refine_diff_density_max 0.782
_refine_diff_density_min -0.802
_refine_diff_density_rms 0.060
_refine_ls_extinction_method none
_refine_ls_goodness_of_fit_ref 0.810
_refine_ls_hydrogen_treatment constr
_refine_ls_matrix_type fullcycle
_refine_ls_number_parameters 1579
_refine_ls_number_reflns 24553
_refine_ls_number_restraints 4
_refine_ls_restrained_S_all 0.810
_refine_ls_R_factor_all 0.1033
_refine_ls_R_factor_gt 0.0405
_refine_ls_shift/su_max 0.001
_refine_ls_shift/su_mean 0.000
_refine_ls_structure_factor_coef Fsqd
_refine_ls_weighting_details 'calc w=1/[\s^2^(Fo^2^)+(0.0102P)^2^] where P=(Fo^2^+2Fc^2^)/3'
_refine_ls_weighting_scheme calc
_refine_ls_wR_factor_gt 0.0514
_refine_ls_wR_factor_ref 0.0560
_reflns_number_gt 12165
_reflns_number_total 24553
_reflns_threshold_expression >2\s(I)
_cod_data_source_file cg201271p_si_002.cif
_cod_data_source_block 15-{ZnL4_{ClO4}2_Me2CO}2
_cod_depositor_comments
;
The following automatic conversions were performed:

'_symmetry_cell_setting' value 'Triclinic' changed to 'triclinic'
according to /home/saulius/struct/CIF-dictionaries/cif_core.dic
dictionary named 'cif_core.dic' version 2.4.1 from 2010-06-29.

Automatic conversion script
Id: cif_fix_values 1715 2011-07-08 13:25:40Z adriana 
;
_cod_original_formula_sum 'C67 H62 Cl2 N8 O9 Zn '
_cod_database_code 4502976

loop_
_symmetry_equiv_pos_as_xyz
'x, y, z'
'-x, -y, -z'

loop_
_atom_site_label
_atom_site_type_symbol
_atom_site_fract_x
_atom_site_fract_y
_atom_site_fract_z
_atom_site_U_iso_or_equiv
_atom_site_adp_type
_atom_site_occupancy
_atom_site_symmetry_multiplicity
_atom_site_calc_flag
_atom_site_refinement_flags
Zn1 Zn 0.22390(2) 0.139894(14) 0.630955(14) 0.01575(8) Uani 1 1 d .
N1A N 0.37103(14) 0.26463(9) 0.49220(9) 0.0180(5) Uani 1 1 d .
C2A C 0.34450(16) 0.23249(11) 0.55171(12) 0.0167(6) Uani 1 1 d .
H2A H 0.3698 0.2342 0.5893 0.020 Uiso 1 1 calc R
N3A N 0.27784(13) 0.19796(9) 0.55066(9) 0.0139(5) Uani 1 1 d .
C4A C 0.26124(17) 0.20865(11) 0.48562(12) 0.0148(6) Uani 1 1 d .
C5A C 0.31883(17) 0.25009(11) 0.44925(11) 0.0159(6) Uani 1 1 d .
C6A C 0.44727(18) 0.30408(12) 0.47744(12) 0.0276(7) Uani 1 1 d .
H6A1 H 0.4548 0.3191 0.5117 0.041 Uiso 1 1 calc R
H6A2 H 0.4258 0.3431 0.4370 0.041 Uiso 1 1 calc R
H6A3 H 0.5112 0.2759 0.4739 0.041 Uiso 1 1 calc R
C7A C 0.19317(17) 0.17707(12) 0.46283(11) 0.0153(6) Uani 1 1 d .
C8A C 0.23062(18) 0.11306(12) 0.46078(11) 0.0194(6) Uani 1 1 d U
H8A H 0.2988 0.0902 0.4738 0.023 Uiso 1 1 calc R
C9A C 0.16784(19) 0.08314(13) 0.43969(12) 0.0245(7) Uani 1 1 d U
H9A H 0.1937 0.0401 0.4392 0.029 Uiso 1 1 calc R
C10A C 0.06642(19) 0.11700(13) 0.41925(12) 0.0265(7) Uani 1 1 d .
H10A H 0.0240 0.0970 0.4050 0.032 Uiso 1 1 calc R
C11A C 0.02941(19) 0.18063(13) 0.42042(12) 0.0280(7) Uani 1 1 d .
H11A H -0.0384 0.2038 0.4066 0.034 Uiso 1 1 calc R
C12A C 0.09167(18) 0.21047(12) 0.44189(12) 0.0225(7) Uani 1 1 d .
H12A H 0.0653 0.2535 0.4423 0.027 Uiso 1 1 calc R
C13A C 0.33133(17) 0.27634(11) 0.37912(11) 0.0157(6) Uani 1 1 d .
C14A C 0.42188(18) 0.25312(12) 0.35615(12) 0.0217(7) Uani 1 1 d .
H14A H 0.4755 0.2208 0.3854 0.026 Uiso 1 1 calc R
C15A C 0.43306(18) 0.27753(12) 0.29013(12) 0.0268(7) Uani 1 1 d .
H15A H 0.4935 0.2607 0.2753 0.032 Uiso 1 1 calc R
C16A C 0.35549(18) 0.32655(12) 0.24629(12) 0.0252(7) Uani 1 1 d .
H16A H 0.3634 0.3431 0.2019 0.030 Uiso 1 1 calc R
C17A C 0.26530(18) 0.35118(12) 0.26876(12) 0.0259(7) Uani 1 1 d .
H17A H 0.2128 0.3847 0.2395 0.031 Uiso 1 1 calc R
C18A C 0.25353(18) 0.32577(12) 0.33489(12) 0.0229(7) Uani 1 1 d .
H18A H 0.1927 0.3421 0.3497 0.028 Uiso 1 1 calc R
N1B N 0.37451(14) -0.03451(10) 0.61278(9) 0.0170(5) Uani 1 1 d .
C2B C 0.35637(17) 0.02797(12) 0.61201(11) 0.0157(6) Uani 1 1 d .
H2B H 0.4052 0.0526 0.6057 0.019 Uiso 1 1 calc R
N3B N 0.25991(13) 0.05143(9) 0.62141(9) 0.0137(5) Uani 1 1 d .
C4B C 0.21508(17) -0.00166(11) 0.62945(11) 0.0132(6) Uani 1 1 d .
C5B C 0.28485(17) -0.05510(11) 0.62459(11) 0.0146(6) Uani 1 1 d .
C6B C 0.47359(16) -0.07402(11) 0.60551(13) 0.0246(7) Uani 1 1 d .
H6B1 H 0.5228 -0.0481 0.6008 0.037 Uiso 1 1 calc R
H6B2 H 0.4689 -0.0839 0.5676 0.037 Uiso 1 1 calc R
H6B3 H 0.4942 -0.1161 0.6433 0.037 Uiso 1 1 calc R
C7B C 0.10478(17) 0.00682(11) 0.63641(11) 0.0142(6) Uani 1 1 d .
C8B C 0.03475(17) 0.06096(12) 0.59005(11) 0.0184(6) Uani 1 1 d .
H8B H 0.0575 0.0924 0.5550 0.022 Uiso 1 1 calc R
C9B C -0.06802(18) 0.06899(12) 0.59510(12) 0.0223(7) Uani 1 1 d .
H9B H -0.1140 0.1059 0.5637 0.027 Uiso 1 1 calc R
C10B C -0.10329(18) 0.02221(12) 0.64680(12) 0.0235(7) Uani 1 1 d .
H10B H -0.1728 0.0271 0.6497 0.028 Uiso 1 1 calc R
C11B C -0.03453(18) -0.03144(12) 0.69372(12) 0.0252(7) Uani 1 1 d .
H11B H -0.0576 -0.0625 0.7289 0.030 Uiso 1 1 calc R
C12B C 0.06838(17) -0.03928(12) 0.68872(12) 0.0210(6) Uani 1 1 d .
H12B H 0.1142 -0.0758 0.7206 0.025 Uiso 1 1 calc R
C13B C 0.28008(16) -0.12312(12) 0.62937(12) 0.0164(6) Uani 1 1 d .
C14B C 0.27090(17) -0.17339(12) 0.68916(12) 0.0211(6) Uani 1 1 d .
H14B H 0.2635 -0.1630 0.7258 0.025 Uiso 1 1 calc R
C15B C 0.27264(18) -0.23827(12) 0.69447(13) 0.0273(7) Uani 1 1 d .
H15B H 0.2667 -0.2714 0.7347 0.033 Uiso 1 1 calc R
C16B C 0.28323(18) -0.25445(13) 0.64045(13) 0.0291(7) Uani 1 1 d .
H16B H 0.2857 -0.2986 0.6444 0.035 Uiso 1 1 calc R
C17B C 0.29015(18) -0.20451(12) 0.58042(13) 0.0282(7) Uani 1 1 d .
H17B H 0.2960 -0.2147 0.5437 0.034 Uiso 1 1 calc R
C18B C 0.28834(17) -0.13958(12) 0.57525(12) 0.0213(7) Uani 1 1 d .
H18B H 0.2927 -0.1062 0.5348 0.026 Uiso 1 1 calc R
N1C N -0.04979(14) 0.14100(9) 0.70769(9) 0.0159(5) Uani 1 1 d .
C2C C 0.04965(17) 0.12000(12) 0.70397(12) 0.0186(6) Uani 1 1 d .
H2C H 0.0910 0.0786 0.7329 0.022 Uiso 1 1 calc R
N3C N 0.08279(13) 0.16464(9) 0.65454(9) 0.0139(5) Uani 1 1 d .
C4C C -0.00288(17) 0.21876(11) 0.62421(11) 0.0132(6) Uani 1 1 d .
C5C C -0.08527(17) 0.20452(11) 0.65671(12) 0.0137(6) Uani 1 1 d .
C6C C -0.10635(18) 0.10390(12) 0.75855(12) 0.0261(7) Uani 1 1 d .
H6C1 H -0.1440 0.0812 0.7419 0.039 Uiso 1 1 calc R
H6C2 H -0.1525 0.1354 0.7725 0.039 Uiso 1 1 calc R
H6C3 H -0.0599 0.0706 0.7948 0.039 Uiso 1 1 calc R
C7C C 0.00564(17) 0.27948(11) 0.56717(11) 0.0135(6) Uani 1 1 d .
C8C C 0.08796(17) 0.30653(11) 0.56458(12) 0.0196(6) Uani 1 1 d .
H8C H 0.1367 0.2871 0.6000 0.024 Uiso 1 1 calc R
C9C C 0.09940(18) 0.36189(12) 0.51038(12) 0.0240(7) Uani 1 1 d .
H9C H 0.1562 0.3788 0.5090 0.029 Uiso 1 1 calc R
C10C C 0.02564(19) 0.39185(12) 0.45840(12) 0.0250(7) Uani 1 1 d .
H10C H 0.0328 0.4289 0.4217 0.030 Uiso 1 1 calc R
C11C C -0.05852(18) 0.36678(12) 0.46098(12) 0.0229(7) Uani 1 1 d .
H11C H -0.1088 0.3876 0.4263 0.027 Uiso 1 1 calc R
C12C C -0.06851(18) 0.31073(12) 0.51493(12) 0.0198(6) Uani 1 1 d .
H12C H -0.1253 0.2939 0.5162 0.024 Uiso 1 1 calc R
C13C C -0.19223(17) 0.24416(12) 0.64770(11) 0.0168(6) Uani 1 1 d .
C14C C -0.21532(17) 0.31231(12) 0.63953(11) 0.0184(6) Uani 1 1 d .
H14C H -0.1631 0.3328 0.6397 0.022 Uiso 1 1 calc R
C15C C -0.31508(18) 0.34979(13) 0.63119(12) 0.0219(7) Uani 1 1 d .
H15C H -0.3296 0.3954 0.6255 0.026 Uiso 1 1 calc R
C16C C -0.39307(18) 0.32007(13) 0.63128(12) 0.0249(7) Uani 1 1 d .
H16C H -0.4602 0.3454 0.6264 0.030 Uiso 1 1 calc R
C17C C -0.37176(18) 0.25277(13) 0.63865(12) 0.0254(7) Uani 1 1 d .
H17C H -0.4245 0.2327 0.6385 0.031 Uiso 1 1 calc R
C18C C -0.27186(17) 0.21508(13) 0.64626(12) 0.0218(7) Uani 1 1 d .
H18C H -0.2578 0.1699 0.6505 0.026 Uiso 1 1 calc R
N1D N 0.39626(14) 0.18188(9) 0.75307(9) 0.0157(5) Uani 1 1 d U
C2D C 0.31875(17) 0.19379(12) 0.71112(11) 0.0169(6) Uani 1 1 d U
H2D H 0.2760 0.2369 0.6878 0.020 Uiso 1 1 calc R
N3D N 0.30922(13) 0.13719(10) 0.70632(9) 0.0152(5) Uani 1 1 d U
C4D C 0.38739(17) 0.08496(11) 0.74954(11) 0.0139(6) Uani 1 1 d .
C5D C 0.44146(17) 0.11247(11) 0.77803(11) 0.0138(6) Uani 1 1 d .
C6D C 0.42635(18) 0.23255(11) 0.77101(12) 0.0230(6) Uani 1 1 d U
H6D1 H 0.3800 0.2766 0.7484 0.034 Uiso 1 1 calc R
H6D2 H 0.4939 0.2345 0.7592 0.034 Uiso 1 1 calc R
H6D3 H 0.4249 0.2198 0.8171 0.034 Uiso 1 1 calc R
C7D C 0.39783(17) 0.01216(12) 0.76340(11) 0.0145(6) Uani 1 1 d .
C8D C 0.31499(17) -0.01485(12) 0.78115(11) 0.0184(6) Uani 1 1 d .
H8D H 0.2537 0.0128 0.7849 0.022 Uiso 1 1 calc R
C9D C 0.32256(18) -0.08273(12) 0.79336(11) 0.0208(7) Uani 1 1 d .
H9D H 0.2659 -0.1001 0.8040 0.025 Uiso 1 1 calc R
C10D C 0.41420(18) -0.12476(12) 0.78972(12) 0.0221(7) Uani 1 1 d .
H10D H 0.4194 -0.1704 0.7980 0.026 Uiso 1 1 calc R
C11D C 0.49744(18) -0.09874(12) 0.77379(12) 0.0238(7) Uani 1 1 d .
H11D H 0.5597 -0.1272 0.7726 0.029 Uiso 1 1 calc R
C12D C 0.48942(17) -0.03061(12) 0.75957(11) 0.0192(6) Uani 1 1 d .
H12D H 0.5457 -0.0131 0.7473 0.023 Uiso 1 1 calc R
C13D C 0.52976(17) 0.08080(11) 0.82810(12) 0.0155(6) Uani 1 1 d .
C14D C 0.51592(17) 0.07094(11) 0.89257(11) 0.0166(6) Uani 1 1 d .
H14D H 0.4515 0.0852 0.9045 0.020 Uiso 1 1 calc R
C15D C 0.59905(17) 0.03963(11) 0.93912(12) 0.0199(6) Uani 1 1 d .
H15D H 0.5903 0.0336 0.9822 0.024 Uiso 1 1 calc R
C16D C 0.69454(18) 0.01747(11) 0.92165(12) 0.0202(7) Uani 1 1 d .
H16D H 0.7496 -0.0043 0.9531 0.024 Uiso 1 1 calc R
C17D C 0.70831(18) 0.02760(11) 0.85783(12) 0.0207(6) Uani 1 1 d .
H17D H 0.7729 0.0130 0.8462 0.025 Uiso 1 1 calc R
C18D C 0.62666(17) 0.05943(11) 0.81075(12) 0.0185(6) Uani 1 1 d .
H18D H 0.6365 0.0665 0.7676 0.022 Uiso 1 1 calc R
Zn2 Zn 0.24501(2) 0.373571(14) 0.883696(14) 0.01629(8) Uani 1 1 d .
N1E N 0.08082(14) 0.54896(10) 0.89507(9) 0.0165(5) Uani 1 1 d .
C2E C 0.10512(17) 0.48460(12) 0.90020(11) 0.0162(6) Uani 1 1 d .
H2E H 0.0603 0.4568 0.9104 0.019 Uiso 1 1 calc R
N3E N 0.20113(13) 0.46481(9) 0.88895(9) 0.0138(5) Uani 1 1 d .
C4E C 0.24006(17) 0.52127(11) 0.87577(11) 0.0141(6) Uani 1 1 d .
C5E C 0.16594(17) 0.57382(12) 0.87915(11) 0.0146(6) Uani 1 1 d .
C6E C -0.01883(16) 0.58505(12) 0.90557(12) 0.0247(7) Uani 1 1 d .
H6E1 H -0.0550 0.5524 0.9305 0.037 Uiso 1 1 calc R
H6E2 H -0.0567 0.6141 0.8643 0.037 Uiso 1 1 calc R
H6E3 H -0.0101 0.6123 0.9288 0.037 Uiso 1 1 calc R
C7E C 0.34706(17) 0.51849(12) 0.86216(11) 0.0164(6) Uani 1 1 d .
C8E C 0.42596(17) 0.46579(12) 0.90305(12) 0.0178(6) Uani 1 1 d .
H8E H 0.4112 0.4318 0.9397 0.021 Uiso 1 1 calc R
C9E C 0.52613(18) 0.46310(12) 0.89010(12) 0.0214(7) Uani 1 1 d .
H9E H 0.5780 0.4278 0.9183 0.026 Uiso 1 1 calc R
C10E C 0.54934(18) 0.51289(12) 0.83517(12) 0.0252(7) Uani 1 1 d .
H10E H 0.6167 0.5111 0.8264 0.030 Uiso 1 1 calc R
C11E C 0.47182(19) 0.56507(12) 0.79364(12) 0.0258(7) Uani 1 1 d .
H11E H 0.4870 0.5983 0.7564 0.031 Uiso 1 1 calc R
C12E C 0.37215(18) 0.56827(12) 0.80703(12) 0.0194(6) Uani 1 1 d .
H12E H 0.3207 0.6041 0.7790 0.023 Uiso 1 1 calc R
C13E C 0.16497(18) 0.64395(12) 0.87056(12) 0.0199(6) Uani 1 1 d .
C14E C 0.23174(18) 0.65603(13) 0.90728(13) 0.0287(7) Uani 1 1 d .
H14E H 0.2799 0.6194 0.9374 0.034 Uiso 1 1 calc R
C15E C 0.2285(2) 0.72236(14) 0.90017(14) 0.0365(8) Uani 1 1 d .
H15E H 0.2740 0.7298 0.9256 0.044 Uiso 1 1 calc R
C16E C 0.1574(2) 0.77714(14) 0.85528(14) 0.0372(8) Uani 1 1 d .
H16E H 0.1549 0.8215 0.8505 0.045 Uiso 1 1 calc R
C17E C 0.0905(2) 0.76582(13) 0.81770(13) 0.0351(8) Uani 1 1 d .
H17E H 0.0429 0.8026 0.7874 0.042 Uiso 1 1 calc R
C18E C 0.09385(18) 0.69985(12) 0.82476(12) 0.0273(7) Uani 1 1 d .
H18E H 0.0487 0.6926 0.7990 0.033 Uiso 1 1 calc R
N1F N 0.51845(14) 0.36811(9) 0.80616(9) 0.0173(5) Uani 1 1 d .
C2F C 0.41958(17) 0.39000(12) 0.81058(12) 0.0197(6) Uani 1 1 d .
H2F H 0.3783 0.4314 0.7818 0.024 Uiso 1 1 calc R
N3F N 0.38712(13) 0.34598(9) 0.86070(9) 0.0137(5) Uani 1 1 d .
C4F C 0.47198(17) 0.29107(12) 0.89039(12) 0.0151(6) Uani 1 1 d .
C5F C 0.55416(17) 0.30476(11) 0.85708(12) 0.0142(6) Uani 1 1 d .
C6F C 0.57512(18) 0.40436(12) 0.75395(12) 0.0272(7) Uani 1 1 d .
H6F1 H 0.5283 0.4407 0.7197 0.041 Uiso 1 1 calc R
H6F2 H 0.6148 0.3731 0.7371 0.041 Uiso 1 1 calc R
H6F3 H 0.6193 0.4231 0.7709 0.041 Uiso 1 1 calc R
C7F C 0.46423(17) 0.22923(11) 0.94627(11) 0.0147(6) Uani 1 1 d .
C8F C 0.37890(17) 0.20418(11) 0.94974(12) 0.0179(6) Uani 1 1 d .
H8F H 0.3272 0.2266 0.9160 0.021 Uiso 1 1 calc R
C9F C 0.36896(18) 0.14713(11) 1.00184(12) 0.0197(6) Uani 1 1 d .
H9F H 0.3103 0.1321 1.0036 0.024 Uiso 1 1 calc R
C10F C 0.44621(18) 0.11204(12) 1.05166(12) 0.0225(7) Uani 1 1 d .
H10F H 0.4397 0.0737 1.0873 0.027 Uiso 1 1 calc R
C11F C 0.53330(18) 0.13473(12) 1.04778(12) 0.0221(7) Uani 1 1 d .
H11F H 0.5865 0.1105 1.0804 0.027 Uiso 1 1 calc R
C12F C 0.54253(17) 0.19263(12) 0.99640(12) 0.0185(6) Uani 1 1 d .
H12F H 0.6012 0.2075 0.9950 0.022 Uiso 1 1 calc R
C13F C 0.66272(17) 0.26647(12) 0.86683(11) 0.0162(6) Uani 1 1 d .
C14F C 0.73820(18) 0.29717(13) 0.87242(12) 0.0240(7) Uani 1 1 d .
H14F H 0.7203 0.3416 0.8704 0.029 Uiso 1 1 calc R
C15F C 0.83995(18) 0.26214(13) 0.88093(13) 0.0294(7) Uani 1 1 d .
H15F H 0.8900 0.2833 0.8840 0.035 Uiso 1 1 calc R
C16F C 0.86659(18) 0.19624(13) 0.88486(12) 0.0247(7) Uani 1 1 d .
H16F H 0.9348 0.1728 0.8903 0.030 Uiso 1 1 calc R
C17F C 0.79223(18) 0.16466(13) 0.88081(12) 0.0223(7) Uani 1 1 d .
H17F H 0.8105 0.1196 0.8844 0.027 Uiso 1 1 calc R
C18F C 0.69108(17) 0.19946(12) 0.87144(11) 0.0202(7) Uani 1 1 d .
H18F H 0.6415 0.1780 0.8682 0.024 Uiso 1 1 calc R
N1G N 0.06058(14) 0.33050(9) 0.76707(9) 0.0157(5) Uani 1 1 d .
C2G C 0.13821(17) 0.31654(12) 0.81004(11) 0.0172(6) Uani 1 1 d U
H2G H 0.1758 0.2724 0.8357 0.021 Uiso 1 1 calc R
N3G N 0.15587(13) 0.37226(9) 0.81216(9) 0.0148(5) Uani 1 1 d U
C4G C 0.08388(16) 0.42655(11) 0.76573(11) 0.0131(6) Uani 1 1 d .
C5G C 0.02471(17) 0.40089(12) 0.73840(11) 0.0153(6) Uani 1 1 d .
C6G C 0.02423(18) 0.28129(11) 0.75084(12) 0.0246(7) Uani 1 1 d .
H6G1 H 0.0614 0.2358 0.7786 0.037 Uiso 1 1 calc R
H6G2 H 0.0341 0.2887 0.7062 0.037 Uiso 1 1 calc R
H6G3 H -0.0468 0.2868 0.7570 0.037 Uiso 1 1 calc R
C7G C 0.08884(17) 0.49782(12) 0.74470(11) 0.0147(6) Uani 1 1 d .
C8G C 0.17636(17) 0.51541(12) 0.71872(11) 0.0190(6) Uani 1 1 d .
H8G H 0.2303 0.4820 0.7153 0.023 Uiso 1 1 calc R
C9G C 0.18404(18) 0.58182(12) 0.69796(11) 0.0191(6) Uani 1 1 d .
H9G H 0.2438 0.5926 0.6820 0.023 Uiso 1 1 calc R
C10G C 0.10350(18) 0.63207(12) 0.70078(11) 0.0219(7) Uani 1 1 d .
H10G H 0.1083 0.6770 0.6864 0.026 Uiso 1 1 calc R
C11G C 0.01560(18) 0.61562(12) 0.72508(12) 0.0224(7) Uani 1 1 d .
H11G H -0.0392 0.6498 0.7263 0.027 Uiso 1 1 calc R
C12G C 0.00791(17) 0.54906(12) 0.74754(11) 0.0194(6) Uani 1 1 d .
H12G H -0.0513 0.5384 0.7646 0.023 Uiso 1 1 calc R
C13G C -0.05993(17) 0.43552(11) 0.68565(12) 0.0167(6) Uani 1 1 d .
C14G C -0.15319(17) 0.47055(12) 0.69683(13) 0.0240(7) Uani 1 1 d .
H14G H -0.1636 0.4715 0.7377 0.029 Uiso 1 1 calc R
C15G C -0.23072(18) 0.50414(12) 0.64666(13) 0.0288(7) Uani 1 1 d .
H15G H -0.2929 0.5280 0.6539 0.035 Uiso 1 1 calc R
C16G C -0.21619(18) 0.50244(12) 0.58623(12) 0.0256(7) Uani 1 1 d .
H16G H -0.2687 0.5249 0.5530 0.031 Uiso 1 1 calc R
C17G C -0.12391(18) 0.46752(12) 0.57477(12) 0.0228(7) Uani 1 1 d .
H17G H -0.1143 0.4660 0.5341 0.027 Uiso 1 1 calc R
C18G C -0.04539(18) 0.43456(11) 0.62468(12) 0.0207(7) Uani 1 1 d .
H18G H 0.0173 0.4117 0.6169 0.025 Uiso 1 1 calc R
N1H N 0.12659(14) 0.23655(9) 1.03114(9) 0.0183(5) Uani 1 1 d .
C2H C 0.13228(17) 0.27924(11) 0.97036(12) 0.0196(6) Uani 1 1 d .
H2H H 0.0952 0.2826 0.9341 0.023 Uiso 1 1 calc R
N3H N 0.19726(13) 0.31630(9) 0.96786(9) 0.0150(5) Uani 1 1 d .
C4H C 0.23409(16) 0.29623(11) 1.03234(11) 0.0138(6) Uani 1 1 d .
C5H C 0.19189(17) 0.24608(12) 1.07188(12) 0.0174(6) Uani 1 1 d .
C6H C 0.05632(18) 0.19246(12) 1.04895(12) 0.0295(7) Uani 1 1 d .
H6H1 H -0.0019 0.2127 1.0175 0.044 Uiso 1 1 calc R
H6H2 H 0.0349 0.1875 1.0913 0.044 Uiso 1 1 calc R
H6H3 H 0.0900 0.1483 1.0497 0.044 Uiso 1 1 calc R
C7H C 0.30987(17) 0.32598(12) 1.05022(11) 0.0143(6) Uani 1 1 d .
C8H C 0.28519(17) 0.39340(12) 1.04398(11) 0.0165(6) Uani 1 1 d .
H8H H 0.2194 0.4205 1.0284 0.020 Uiso 1 1 calc R
C9H C 0.35615(18) 0.42138(12) 1.06036(11) 0.0200(6) Uani 1 1 d .
H9H H 0.3380 0.4665 1.0564 0.024 Uiso 1 1 calc R
C10H C 0.45450(18) 0.38145(12) 1.08272(11) 0.0212(7) Uani 1 1 d .
H10H H 0.5034 0.4002 1.0923 0.025 Uiso 1 1 calc R
C11H C 0.47965(18) 0.31403(12) 1.09073(11) 0.0231(7) Uani 1 1 d .
H11H H 0.5454 0.2870 1.1066 0.028 Uiso 1 1 calc R
C12H C 0.40750(17) 0.28608(12) 1.07533(11) 0.0204(6) Uani 1 1 d .
H12H H 0.4248 0.2401 1.0819 0.024 Uiso 1 1 calc R
C13H C 0.20888(16) 0.20520(12) 1.14280(12) 0.0177(6) Uani 1 1 d .
C14H C 0.22760(16) 0.13430(12) 1.16696(12) 0.0197(6) Uani 1 1 d .
H14H H 0.2295 0.1127 1.1383 0.024 Uiso 1 1 calc R
C15H C 0.24330(17) 0.09585(12) 1.23321(12) 0.0230(7) Uani 1 1 d .
H15H H 0.2547 0.0486 1.2490 0.028 Uiso 1 1 calc R
C16H C 0.24220(17) 0.12720(12) 1.27604(12) 0.0254(7) Uani 1 1 d .
H16H H 0.2526 0.1012 1.3207 0.030 Uiso 1 1 calc R
C17H C 0.22580(17) 0.19667(12) 1.25279(12) 0.0244(7) Uani 1 1 d .
H17H H 0.2255 0.2177 1.2817 0.029 Uiso 1 1 calc R
C18H C 0.20955(17) 0.23603(12) 1.18619(12) 0.0204(6) Uani 1 1 d .
H18H H 0.1991 0.2832 1.1708 0.024 Uiso 1 1 calc R
Cl1 Cl 0.18540(5) 0.10566(3) 0.88942(3) 0.02276(17) Uani 1 1 d .
O1 O 0.25484(13) 0.03972(8) 0.91943(9) 0.0418(6) Uani 1 1 d .
O2 O 0.13367(13) 0.12536(10) 0.93796(9) 0.0460(6) Uani 1 1 d .
O3 O 0.11197(13) 0.10348(9) 0.84530(9) 0.0362(5) Uani 1 1 d .
O4 O 0.24042(12) 0.15496(8) 0.85437(9) 0.0332(5) Uani 1 1 d .
Cl2 Cl 0.29151(5) 0.40101(3) 0.62171(3) 0.02362(17) Uani 1 1 d .
O5 O 0.34748(13) 0.36515(10) 0.58512(10) 0.0523(6) Uani 1 1 d .
O6 O 0.36176(12) 0.40755(8) 0.66492(8) 0.0291(5) Uani 1 1 d .
O7 O 0.22449(12) 0.36225(8) 0.65903(9) 0.0377(5) Uani 1 1 d .
O8 O 0.23321(14) 0.46705(8) 0.57897(9) 0.0451(6) Uani 1 1 d .
Cl3 Cl 0.59227(5) 0.09701(3) 0.58800(3) 0.02377(17) Uani 1 1 d .
O9 O 0.63792(13) 0.02532(8) 0.61191(11) 0.0541(7) Uani 1 1 d .
O10 O 0.53839(13) 0.11345(9) 0.63760(9) 0.0412(5) Uani 1 1 d .
O11 O 0.66890(13) 0.13363(8) 0.56931(8) 0.0336(5) Uani 1 1 d .
O12 O 0.52107(12) 0.11622(9) 0.53267(8) 0.0342(5) Uani 1 1 d .
Cl4 Cl 0.85562(5) 0.43371(3) 0.91265(3) 0.02717(18) Uani 1 1 d .
O13 O 0.93583(14) 0.38734(9) 0.89885(11) 0.0611(7) Uani 1 1 d .
O14 O 0.88844(14) 0.44785(10) 0.96541(9) 0.0502(6) Uani 1 1 d .
O15 O 0.76894(12) 0.40710(8) 0.92845(9) 0.0350(5) Uani 1 1 d .
O16 O 0.82956(14) 0.49702(9) 0.85581(9) 0.0472(6) Uani 1 1 d .
O17 O 0.07242(14) -0.05866(9) 0.84895(9) 0.0426(6) Uani 1 1 d .
C19 C 0.0907(2) -0.06531(13) 0.90442(13) 0.0279(7) Uani 1 1 d .
C20 C 0.0157(2) -0.03114(13) 0.93832(14) 0.0415(9) Uani 1 1 d .
H20A H 0.0420 0.0016 0.9471 0.062 Uiso 1 1 calc R
H20B H 0.0038 -0.0648 0.9786 0.062 Uiso 1 1 calc R
H20C H -0.0471 -0.0083 0.9111 0.062 Uiso 1 1 calc R
C21 C 0.18911(19) -0.10919(13) 0.94302(13) 0.0399(8) Uani 1 1 d .
H21A H 0.2323 -0.1275 0.9165 0.060 Uiso 1 1 calc R
H21B H 0.1765 -0.1461 0.9804 0.060 Uiso 1 1 calc R
H21C H 0.2218 -0.0823 0.9571 0.060 Uiso 1 1 calc R
O18 O 0.56987(13) 0.42051(9) 0.35939(9) 0.0428(6) Uani 1 1 d .
C22 C 0.58427(19) 0.42377(13) 0.41128(13) 0.0271(7) Uani 1 1 d .
C23 C 0.5119(2) 0.47108(13) 0.43353(14) 0.0428(9) Uani 1 1 d .
H23A H 0.4500 0.4904 0.4053 0.064 Uiso 1 1 calc R
H23B H 0.5413 0.5070 0.4325 0.064 Uiso 1 1 calc R
H23C H 0.4976 0.4465 0.4772 0.064 Uiso 1 1 calc R
C24 C 0.67598(19) 0.37895(13) 0.45682(13) 0.0385(8) Uani 1 1 d .
H24A H 0.7184 0.3514 0.4372 0.058 Uiso 1 1 calc R
H24B H 0.6553 0.3498 0.4967 0.058 Uiso 1 1 calc R
H24C H 0.7133 0.4068 0.4659 0.058 Uiso 1 1 calc R

loop_
_atom_site_aniso_label
_atom_site_aniso_U_11
_atom_site_aniso_U_22
_atom_site_aniso_U_33
_atom_site_aniso_U_23
_atom_site_aniso_U_13
_atom_site_aniso_U_12
Zn1 0.01499(17) 0.0172(2) 0.01364(18) -0.00463(15) 0.00095(14) -0.00417(14)
N1A 0.0186(12) 0.0180(13) 0.0165(13) -0.0042(11) 0.0045(10) -0.0077(10)
C2A 0.0170(14) 0.0162(16) 0.0150(15) -0.0049(13) 0.0004(12) -0.0031(12)
N3A 0.0172(12) 0.0151(13) 0.0112(12) -0.0061(10) 0.0013(9) -0.0055(10)
C4A 0.0151(13) 0.0115(15) 0.0181(15) -0.0073(12) 0.0041(11) -0.0019(11)
C5A 0.0169(14) 0.0148(16) 0.0153(15) -0.0069(12) -0.0009(11) -0.0010(12)
C6A 0.0294(16) 0.0300(18) 0.0260(17) -0.0090(14) 0.0051(13) -0.0159(14)
C7A 0.0190(14) 0.0187(16) 0.0100(14) -0.0063(13) 0.0044(11) -0.0071(12)
C8A 0.0215(15) 0.0227(17) 0.0145(15) -0.0073(13) 0.0041(12) -0.0066(12)
C9A 0.0384(17) 0.0232(17) 0.0179(16) -0.0104(13) 0.0089(13) -0.0152(13)
C10A 0.0346(17) 0.0364(19) 0.0155(16) -0.0100(15) 0.0017(13) -0.0219(15)
C11A 0.0218(16) 0.0332(19) 0.0237(17) -0.0041(15) -0.0032(13) -0.0097(14)
C12A 0.0256(16) 0.0190(16) 0.0222(16) -0.0071(13) 0.0013(13) -0.0061(13)
C13A 0.0184(14) 0.0140(15) 0.0163(15) -0.0059(12) 0.0069(12) -0.0076(12)
C14A 0.0206(15) 0.0227(17) 0.0183(16) -0.0064(13) 0.0033(12) -0.0025(12)
C15A 0.0219(15) 0.0327(18) 0.0264(18) -0.0126(15) 0.0093(13) -0.0074(13)
C16A 0.0310(16) 0.0326(18) 0.0134(16) -0.0059(14) 0.0067(13) -0.0160(14)
C17A 0.0261(16) 0.0240(17) 0.0191(17) -0.0019(14) 0.0002(13) -0.0028(13)
C18A 0.0180(14) 0.0269(17) 0.0209(16) -0.0081(14) 0.0058(12) -0.0030(13)
N1B 0.0153(12) 0.0162(13) 0.0199(13) -0.0104(11) 0.0037(10) 0.0005(10)
C2B 0.0166(14) 0.0159(16) 0.0178(16) -0.0084(13) 0.0016(12) -0.0069(12)
N3B 0.0162(11) 0.0173(13) 0.0097(12) -0.0046(10) 0.0008(9) -0.0092(10)
C4B 0.0185(14) 0.0137(16) 0.0076(14) -0.0044(12) 0.0008(11) -0.0043(12)
C5B 0.0203(15) 0.0113(15) 0.0130(15) -0.0028(12) 0.0009(11) -0.0088(12)
C6B 0.0201(15) 0.0212(17) 0.0364(19) -0.0171(15) 0.0044(13) -0.0031(13)
C7B 0.0186(14) 0.0143(15) 0.0123(14) -0.0064(12) 0.0026(11) -0.0071(12)
C8B 0.0195(14) 0.0219(16) 0.0143(15) -0.0079(13) 0.0031(12) -0.0051(12)
C9B 0.0221(15) 0.0218(17) 0.0193(16) -0.0070(13) -0.0031(12) -0.0010(13)
C10B 0.0142(14) 0.0304(18) 0.0346(19) -0.0208(15) 0.0043(13) -0.0082(13)
C11B 0.0237(16) 0.0230(17) 0.0258(17) -0.0035(14) 0.0096(13) -0.0113(13)
C12B 0.0221(15) 0.0164(16) 0.0205(16) -0.0029(13) 0.0009(12) -0.0050(12)
C13B 0.0134(13) 0.0151(16) 0.0214(16) -0.0100(13) 0.0028(12) -0.0006(12)
C14B 0.0263(15) 0.0185(16) 0.0211(16) -0.0108(13) 0.0067(12) -0.0055(13)
C15B 0.0328(17) 0.0193(17) 0.0298(18) -0.0071(14) 0.0073(14) -0.0115(14)
C16B 0.0289(17) 0.0194(17) 0.045(2) -0.0162(16) 0.0105(15) -0.0117(13)
C17B 0.0337(17) 0.0291(18) 0.0324(19) -0.0199(15) 0.0142(14) -0.0146(14)
C18B 0.0235(15) 0.0183(16) 0.0233(17) -0.0092(14) 0.0071(13) -0.0062(13)
N1C 0.0153(11) 0.0174(13) 0.0130(13) -0.0039(10) 0.0036(10) -0.0045(10)
C2C 0.0188(15) 0.0209(17) 0.0136(15) -0.0066(13) -0.0009(12) -0.0010(12)
N3C 0.0162(12) 0.0116(12) 0.0120(12) -0.0035(10) 0.0000(10) -0.0018(10)
C4C 0.0154(14) 0.0105(15) 0.0131(15) -0.0045(12) -0.0028(11) -0.0021(11)
C5C 0.0147(14) 0.0109(15) 0.0175(15) -0.0077(13) -0.0010(12) -0.0030(11)
C6C 0.0248(16) 0.0286(17) 0.0182(17) -0.0025(14) 0.0073(13) -0.0067(13)
C7C 0.0164(14) 0.0118(15) 0.0129(15) -0.0060(12) 0.0019(11) -0.0029(12)
C8C 0.0217(15) 0.0153(16) 0.0159(16) -0.0028(13) -0.0031(12) 0.0002(12)
C9C 0.0266(16) 0.0202(17) 0.0241(17) -0.0061(14) 0.0022(13) -0.0087(13)
C10C 0.0361(17) 0.0164(16) 0.0168(16) -0.0010(13) 0.0045(14) -0.0060(13)
C11C 0.0288(16) 0.0210(17) 0.0154(16) -0.0058(13) -0.0045(13) -0.0023(13)
C12C 0.0197(15) 0.0194(16) 0.0207(16) -0.0084(14) 0.0014(12) -0.0050(12)
C13C 0.0174(14) 0.0194(16) 0.0152(15) -0.0089(13) 0.0011(12) -0.0039(12)
C14C 0.0177(14) 0.0212(16) 0.0193(16) -0.0094(13) 0.0022(12) -0.0085(12)
C15C 0.0246(15) 0.0209(17) 0.0186(16) -0.0085(14) 0.0029(13) -0.0017(13)
C16C 0.0144(14) 0.0310(18) 0.0259(17) -0.0127(15) 0.0036(13) 0.0027(13)
C17C 0.0159(15) 0.0336(18) 0.0297(18) -0.0132(15) 0.0013(13) -0.0103(13)
C18C 0.0209(15) 0.0227(17) 0.0229(17) -0.0090(14) 0.0025(13) -0.0077(13)
N1D 0.0185(12) 0.0161(13) 0.0144(12) -0.0088(10) -0.0006(10) -0.0033(9)
C2D 0.0172(14) 0.0152(14) 0.0147(15) -0.0048(12) -0.0021(11) 0.0005(12)
N3D 0.0136(11) 0.0162(12) 0.0143(12) -0.0054(10) -0.0005(9) -0.0021(10)
C4D 0.0145(14) 0.0136(16) 0.0136(15) -0.0052(13) 0.0046(11) -0.0039(12)
C5D 0.0146(14) 0.0141(16) 0.0114(15) -0.0039(12) 0.0046(11) -0.0036(12)
C6D 0.0314(16) 0.0146(16) 0.0235(17) -0.0086(13) -0.0040(13) -0.0047(12)
C7D 0.0162(14) 0.0174(16) 0.0097(14) -0.0047(12) 0.0005(11) -0.0051(12)
C8D 0.0156(14) 0.0194(16) 0.0142(15) -0.0032(13) -0.0015(11) 0.0004(12)
C9D 0.0202(15) 0.0226(17) 0.0174(16) -0.0028(13) -0.0008(12) -0.0104(13)
C10D 0.0299(16) 0.0148(16) 0.0185(16) -0.0030(13) -0.0063(13) -0.0063(13)
C11D 0.0205(15) 0.0198(17) 0.0259(17) -0.0074(14) -0.0013(13) 0.0016(13)
C12D 0.0189(14) 0.0208(16) 0.0191(16) -0.0068(13) 0.0023(12) -0.0089(12)
C13D 0.0208(15) 0.0101(15) 0.0179(16) -0.0064(13) 0.0031(12) -0.0066(12)
C14D 0.0173(14) 0.0143(15) 0.0179(16) -0.0075(13) 0.0043(12) -0.0021(12)
C15D 0.0251(15) 0.0178(16) 0.0149(16) -0.0045(13) -0.0008(12) -0.0057(13)
C16D 0.0199(15) 0.0115(15) 0.0248(17) -0.0024(13) -0.0062(13) -0.0039(12)
C17D 0.0159(14) 0.0202(16) 0.0257(17) -0.0081(14) 0.0006(12) -0.0057(12)
C18D 0.0216(15) 0.0200(16) 0.0180(16) -0.0096(13) 0.0040(12) -0.0095(12)
Zn2 0.01520(17) 0.01669(19) 0.01450(19) -0.00378(15) -0.00098(14) -0.00364(14)
N1E 0.0168(12) 0.0149(13) 0.0182(13) -0.0074(11) 0.0032(10) -0.0033(10)
C2E 0.0196(15) 0.0134(15) 0.0168(16) -0.0058(13) -0.0001(12) -0.0068(12)
N3E 0.0148(11) 0.0176(13) 0.0081(12) -0.0036(10) 0.0003(9) -0.0054(10)
C4E 0.0193(14) 0.0117(15) 0.0103(14) -0.0042(12) 0.0007(11) -0.0025(12)
C5E 0.0167(14) 0.0140(16) 0.0144(15) -0.0063(12) 0.0024(11) -0.0051(12)
C6E 0.0165(14) 0.0233(17) 0.0316(18) -0.0114(14) 0.0048(13) 0.0002(12)
C7E 0.0185(14) 0.0202(16) 0.0136(15) -0.0098(13) 0.0013(11) -0.0052(12)
C8E 0.0233(15) 0.0213(16) 0.0164(15) -0.0123(13) 0.0070(12) -0.0114(13)
C9E 0.0200(15) 0.0249(17) 0.0245(17) -0.0164(14) -0.0003(12) -0.0037(13)
C10E 0.0200(15) 0.0375(19) 0.0297(18) -0.0211(16) 0.0112(13) -0.0155(14)
C11E 0.0353(17) 0.0313(18) 0.0184(16) -0.0117(14) 0.0099(13) -0.0194(14)
C12E 0.0229(15) 0.0171(16) 0.0195(16) -0.0075(13) -0.0013(12) -0.0069(12)
C13E 0.0213(15) 0.0213(17) 0.0241(17) -0.0150(14) 0.0129(12) -0.0082(13)
C14E 0.0229(16) 0.0312(18) 0.0377(19) -0.0180(16) 0.0096(14) -0.0103(14)
C15E 0.0325(18) 0.045(2) 0.055(2) -0.0357(19) 0.0205(16) -0.0256(16)
C16E 0.042(2) 0.0211(18) 0.059(2) -0.0229(17) 0.0295(17) -0.0161(15)
C17E 0.046(2) 0.0208(18) 0.037(2) -0.0107(15) 0.0168(16) -0.0083(15)
C18E 0.0324(17) 0.0220(17) 0.0263(17) -0.0093(14) 0.0055(13) -0.0053(14)
N1F 0.0182(12) 0.0183(13) 0.0149(13) -0.0065(11) 0.0028(10) -0.0041(10)
C2F 0.0208(15) 0.0206(17) 0.0164(16) -0.0071(13) 0.0003(12) -0.0033(13)
N3F 0.0146(11) 0.0114(12) 0.0145(13) -0.0045(10) -0.0001(9) -0.0035(9)
C4F 0.0148(14) 0.0164(16) 0.0164(15) -0.0099(13) -0.0029(12) -0.0021(12)
C5F 0.0156(14) 0.0115(15) 0.0183(16) -0.0086(13) 0.0010(12) -0.0038(12)
C6F 0.0286(16) 0.0306(18) 0.0182(17) -0.0042(14) 0.0093(13) -0.0099(14)
C7F 0.0182(14) 0.0117(15) 0.0146(15) -0.0056(12) 0.0017(12) -0.0037(12)
C8F 0.0175(14) 0.0151(16) 0.0173(16) -0.0067(13) -0.0043(12) 0.0034(12)
C9F 0.0191(14) 0.0151(16) 0.0249(17) -0.0073(14) 0.0047(13) -0.0054(12)
C10F 0.0311(17) 0.0146(16) 0.0168(16) -0.0034(13) 0.0032(13) -0.0017(13)
C11F 0.0230(15) 0.0196(17) 0.0179(16) -0.0056(13) -0.0034(12) 0.0020(13)
C12F 0.0170(14) 0.0211(16) 0.0188(16) -0.0088(13) 0.0022(12) -0.0058(12)
C13F 0.0159(14) 0.0173(16) 0.0158(15) -0.0071(13) 0.0018(12) -0.0043(12)
C14F 0.0277(16) 0.0211(17) 0.0268(18) -0.0129(14) 0.0023(13) -0.0068(13)
C15F 0.0188(15) 0.0338(19) 0.0365(19) -0.0122(16) 0.0020(14) -0.0115(14)
C16F 0.0157(15) 0.0304(18) 0.0249(17) -0.0099(15) 0.0041(13) -0.0024(13)
C17F 0.0245(16) 0.0219(17) 0.0208(17) -0.0105(14) 0.0034(13) -0.0030(13)
C18F 0.0199(15) 0.0272(17) 0.0194(16) -0.0127(14) 0.0047(12) -0.0107(13)
N1G 0.0203(12) 0.0107(13) 0.0168(13) -0.0051(10) -0.0022(10) -0.0056(10)
C2G 0.0202(14) 0.0114(14) 0.0153(15) -0.0017(12) -0.0063(12) -0.0013(12)
N3G 0.0156(11) 0.0100(12) 0.0166(12) -0.0041(10) -0.0014(9) -0.0011(9)
C4G 0.0139(13) 0.0121(15) 0.0142(15) -0.0073(12) 0.0032(11) -0.0014(11)
C5G 0.0189(14) 0.0130(16) 0.0138(15) -0.0048(13) 0.0043(12) -0.0048(12)
C6G 0.0322(16) 0.0143(16) 0.0232(17) -0.0028(13) -0.0088(13) -0.0056(13)
C7G 0.0166(14) 0.0146(16) 0.0116(15) -0.0051(12) -0.0047(11) -0.0016(12)
C8G 0.0184(14) 0.0191(16) 0.0155(15) -0.0061(13) -0.0051(12) 0.0014(12)
C9G 0.0225(15) 0.0211(17) 0.0131(15) -0.0031(13) 0.0014(12) -0.0109(13)
C10G 0.0326(17) 0.0137(16) 0.0165(16) -0.0019(13) -0.0044(13) -0.0073(13)
C11G 0.0223(15) 0.0165(16) 0.0251(17) -0.0102(14) -0.0049(13) 0.0042(13)
C12G 0.0178(14) 0.0197(16) 0.0221(16) -0.0084(13) -0.0013(12) -0.0067(12)
C13G 0.0206(15) 0.0115(15) 0.0187(16) -0.0043(13) -0.0018(12) -0.0079(12)
C14G 0.0210(15) 0.0290(17) 0.0221(17) -0.0095(14) -0.0007(13) -0.0075(13)
C15G 0.0192(15) 0.0300(18) 0.0317(19) -0.0088(15) -0.0057(13) -0.0021(13)
C16G 0.0262(16) 0.0241(17) 0.0210(17) -0.0010(14) -0.0097(13) -0.0093(13)
C17G 0.0342(17) 0.0193(17) 0.0146(16) -0.0044(13) -0.0046(13) -0.0102(13)
C18G 0.0234(15) 0.0153(16) 0.0233(17) -0.0057(13) -0.0003(13) -0.0078(12)
N1H 0.0229(12) 0.0180(13) 0.0177(13) -0.0069(11) 0.0052(10) -0.0125(10)
C2H 0.0176(14) 0.0261(17) 0.0145(15) -0.0077(13) -0.0017(12) -0.0052(13)
N3H 0.0145(11) 0.0137(13) 0.0148(12) -0.0032(10) -0.0014(9) -0.0043(10)
C4H 0.0134(13) 0.0118(15) 0.0143(15) -0.0057(12) 0.0022(11) 0.0011(11)
C5H 0.0188(14) 0.0164(16) 0.0193(16) -0.0104(13) 0.0016(12) -0.0035(12)
C6H 0.0334(17) 0.0344(18) 0.0245(17) -0.0077(14) 0.0059(14) -0.0224(14)
C7H 0.0186(14) 0.0143(15) 0.0092(14) -0.0036(12) 0.0025(11) -0.0047(12)
C8H 0.0171(14) 0.0199(16) 0.0120(15) -0.0052(13) 0.0037(11) -0.0060(12)
C9H 0.0311(16) 0.0183(16) 0.0151(15) -0.0086(13) 0.0073(12) -0.0115(13)
C10H 0.0217(15) 0.0305(18) 0.0148(15) -0.0076(14) 0.0043(12) -0.0154(13)
C11H 0.0188(15) 0.0287(17) 0.0192(16) -0.0074(14) -0.0016(12) -0.0052(13)
C12H 0.0233(15) 0.0162(16) 0.0219(16) -0.0081(13) 0.0028(12) -0.0046(12)
C13H 0.0149(14) 0.0183(16) 0.0207(16) -0.0066(13) 0.0074(12) -0.0082(12)
C14H 0.0218(15) 0.0203(16) 0.0225(16) -0.0125(14) 0.0092(12) -0.0084(12)
C15H 0.0205(15) 0.0154(16) 0.0271(17) -0.0021(13) 0.0072(13) -0.0050(12)
C16H 0.0266(16) 0.0254(18) 0.0189(17) -0.0039(14) 0.0073(13) -0.0056(13)
C17H 0.0264(16) 0.0279(17) 0.0182(16) -0.0110(14) 0.0039(13) -0.0025(13)
C18H 0.0221(15) 0.0157(16) 0.0245(17) -0.0103(14) 0.0032(12) -0.0029(12)
Cl1 0.0230(4) 0.0255(4) 0.0186(4) -0.0073(3) 0.0000(3) -0.0064(3)
O1 0.0451(13) 0.0217(12) 0.0362(14) 0.0046(10) -0.0110(10) 0.0046(10)
O2 0.0289(12) 0.0862(16) 0.0320(13) -0.0379(12) 0.0120(10) -0.0073(11)
O3 0.0389(12) 0.0402(13) 0.0320(13) -0.0143(11) -0.0130(10) -0.0140(10)
O4 0.0297(11) 0.0247(12) 0.0437(14) -0.0066(10) 0.0067(10) -0.0163(9)
Cl2 0.0224(4) 0.0256(4) 0.0230(4) -0.0110(3) -0.0008(3) -0.0040(3)
O5 0.0346(13) 0.0799(17) 0.0686(17) -0.0630(15) 0.0100(12) -0.0050(11)
O6 0.0267(11) 0.0357(12) 0.0312(12) -0.0199(10) -0.0050(9) -0.0075(9)
O7 0.0237(11) 0.0352(12) 0.0478(14) -0.0056(11) 0.0034(10) -0.0146(9)
O8 0.0529(14) 0.0254(12) 0.0330(13) 0.0087(10) -0.0208(11) -0.0004(10)
Cl3 0.0191(4) 0.0260(4) 0.0271(4) -0.0098(4) 0.0046(3) -0.0089(3)
O9 0.0401(13) 0.0145(12) 0.096(2) -0.0147(12) -0.0018(13) 0.0022(10)
O10 0.0388(13) 0.0608(14) 0.0249(12) -0.0193(11) 0.0138(10) -0.0116(11)
O11 0.0372(12) 0.0456(13) 0.0294(12) -0.0163(10) 0.0101(9) -0.0291(10)
O12 0.0242(11) 0.0518(13) 0.0285(12) -0.0169(11) -0.0020(9) -0.0112(9)
Cl4 0.0196(4) 0.0299(5) 0.0333(5) -0.0124(4) 0.0015(3) -0.0088(3)
O13 0.0273(12) 0.0427(14) 0.117(2) -0.0412(15) 0.0250(13) -0.0013(11)
O14 0.0649(15) 0.0709(15) 0.0310(13) -0.0181(12) -0.0032(11) -0.0495(12)
O15 0.0239(11) 0.0461(13) 0.0445(14) -0.0212(11) 0.0071(9) -0.0207(10)
O16 0.0528(14) 0.0351(13) 0.0336(14) 0.0056(11) 0.0049(11) -0.0076(10)
O17 0.0471(13) 0.0457(14) 0.0297(13) -0.0183(11) -0.0077(11) 0.0039(10)
C19 0.0409(18) 0.0249(18) 0.0226(18) -0.0099(15) 0.0044(14) -0.0162(14)
C20 0.052(2) 0.0322(19) 0.037(2) -0.0106(16) 0.0126(17) -0.0096(16)
C21 0.0378(18) 0.053(2) 0.0267(19) -0.0111(16) 0.0014(15) -0.0148(16)
O18 0.0410(13) 0.0577(14) 0.0286(13) -0.0211(12) -0.0050(10) -0.0040(11)
C22 0.0253(16) 0.0283(18) 0.0272(18) -0.0078(15) 0.0056(14) -0.0118(14)
C23 0.043(2) 0.036(2) 0.045(2) -0.0127(17) 0.0169(17) -0.0087(16)
C24 0.0317(18) 0.054(2) 0.0244(18) -0.0126(16) -0.0001(14) -0.0064(15)

loop_
_atom_type_symbol
_atom_type_description
_atom_type_scat_dispersion_real
_atom_type_scat_dispersion_imag
_atom_type_scat_source
C C 0.0033 0.0016 'International Tables Vol C Tables 4.2.6.8 and 6.1.1.4'
H H 0.0000 0.0000 'International Tables Vol C Tables 4.2.6.8 and 6.1.1.4'
N N 0.0061 0.0033 'International Tables Vol C Tables 4.2.6.8 and 6.1.1.4'
O O 0.0106 0.0060 'International Tables Vol C Tables 4.2.6.8 and 6.1.1.4'
Cl Cl 0.1484 0.1585 'International Tables Vol C Tables 4.2.6.8 and 6.1.1.4'
Zn Zn 0.2839 1.4301 'International Tables Vol C Tables 4.2.6.8 and 6.1.1.4'

loop_
_geom_angle_atom_site_label_1
_geom_angle_atom_site_label_2
_geom_angle_atom_site_label_3
_geom_angle
N3B Zn1 N3C 113.59(8)
N3B Zn1 N3A 100.03(8)
N3C Zn1 N3A 123.96(8)
N3B Zn1 N3D 111.70(8)
N3C Zn1 N3D 102.63(8)
N3A Zn1 N3D 104.72(8)
C2A N1A C5A 107.6(2)
C2A N1A C6A 125.0(2)
C5A N1A C6A 127.2(2)
N3A C2A N1A 111.7(2)
N3A C2A H2A 124.2
N1A C2A H2A 124.2
C2A N3A C4A 105.6(2)
C2A N3A Zn1 123.59(17)
C4A N3A Zn1 130.75(17)
C5A C4A N3A 108.9(2)
C5A C4A C7A 127.7(2)
N3A C4A C7A 123.4(2)
C4A C5A N1A 106.2(2)
C4A C5A C13A 131.5(2)
N1A C5A C13A 122.3(2)
N1A C6A H6A1 109.5
N1A C6A H6A2 109.5
H6A1 C6A H6A2 109.5
N1A C6A H6A3 109.5
H6A1 C6A H6A3 109.5
H6A2 C6A H6A3 109.5
C12A C7A C8A 118.2(2)
C12A C7A C4A 121.5(2)
C8A C7A C4A 120.4(2)
C9A C8A C7A 120.8(3)
C9A C8A H8A 119.6
C7A C8A H8A 119.6
C8A C9A C10A 120.3(3)
C8A C9A H9A 119.8
C10A C9A H9A 119.8
C11A C10A C9A 119.0(3)
C11A C10A H10A 120.5
C9A C10A H10A 120.5
C10A C11A C12A 120.8(3)
C10A C11A H11A 119.6
C12A C11A H11A 119.6
C11A C12A C7A 120.8(3)
C11A C12A H12A 119.6
C7A C12A H12A 119.6
C18A C13A C14A 118.8(2)
C18A C13A C5A 120.5(2)
C14A C13A C5A 120.7(2)
C15A C14A C13A 120.6(2)
C15A C14A H14A 119.7
C13A C14A H14A 119.7
C16A C15A C14A 120.5(2)
C16A C15A H15A 119.8
C14A C15A H15A 119.8
C15A C16A C17A 119.5(3)
C15A C16A H16A 120.3
C17A C16A H16A 120.3
C18A C17A C16A 120.0(2)
C18A C17A H17A 120.0
C16A C17A H17A 120.0
C13A C18A C17A 120.7(2)
C13A C18A H18A 119.7
C17A C18A H18A 119.7
C2B N1B C5B 107.7(2)
C2B N1B C6B 124.6(2)
C5B N1B C6B 127.7(2)
N1B C2B N3B 112.1(2)
N1B C2B H2B 123.9
N3B C2B H2B 123.9
C2B N3B C4B 104.6(2)
C2B N3B Zn1 117.14(17)
C4B N3B Zn1 137.66(16)
C5B C4B N3B 109.9(2)
C5B C4B C7B 129.0(2)
N3B C4B C7B 121.0(2)
C4B C5B N1B 105.7(2)
C4B C5B C13B 133.2(2)
N1B C5B C13B 121.1(2)
N1B C6B H6B1 109.5
N1B C6B H6B2 109.5
H6B1 C6B H6B2 109.5
N1B C6B H6B3 109.5
H6B1 C6B H6B3 109.5
H6B2 C6B H6B3 109.5
C8B C7B C12B 118.2(2)
C8B C7B C4B 120.2(2)
C12B C7B C4B 121.6(2)
C9B C8B C7B 121.0(2)
C9B C8B H8B 119.5
C7B C8B H8B 119.5
C8B C9B C10B 120.2(2)
C8B C9B H9B 119.9
C10B C9B H9B 119.9
C11B C10B C9B 119.4(2)
C11B C10B H10B 120.3
C9B C10B H10B 120.3
C10B C11B C12B 120.3(2)
C10B C11B H11B 119.9
C12B C11B H11B 119.9
C11B C12B C7B 120.9(2)
C11B C12B H12B 119.6
C7B C12B H12B 119.6
C18B C13B C14B 118.4(2)
C18B C13B C5B 121.1(2)
C14B C13B C5B 120.5(2)
C15B C14B C13B 120.6(3)
C15B C14B H14B 119.7
C13B C14B H14B 119.7
C14B C15B C16B 120.5(3)
C14B C15B H15B 119.8
C16B C15B H15B 119.8
C15B C16B C17B 119.5(3)
C15B C16B H16B 120.2
C17B C16B H16B 120.2
C18B C17B C16B 119.8(3)
C18B C17B H17B 120.1
C16B C17B H17B 120.1
C17B C18B C13B 121.2(3)
C17B C18B H18B 119.4
C13B C18B H18B 119.4
C2C N1C C5C 107.3(2)
C2C N1C C6C 124.6(2)
C5C N1C C6C 128.1(2)
N3C C2C N1C 112.3(2)
N3C C2C H2C 123.9
N1C C2C H2C 123.9
C2C N3C C4C 105.2(2)
C2C N3C Zn1 120.06(17)
C4C N3C Zn1 133.97(17)
C5C C4C N3C 109.2(2)
C5C C4C C7C 130.2(2)
N3C C4C C7C 120.6(2)
C4C C5C N1C 106.0(2)
C4C C5C C13C 132.1(2)
N1C C5C C13C 121.8(2)
N1C C6C H6C1 109.5
N1C C6C H6C2 109.5
H6C1 C6C H6C2 109.5
N1C C6C H6C3 109.5
H6C1 C6C H6C3 109.5
H6C2 C6C H6C3 109.5
C8C C7C C12C 118.5(2)
C8C C7C C4C 120.5(2)
C12C C7C C4C 121.0(2)
C9C C8C C7C 121.4(2)
C9C C8C H8C 119.3
C7C C8C H8C 119.3
C10C C9C C8C 119.4(3)
C10C C9C H9C 120.3
C8C C9C H9C 120.3
C11C C10C C9C 120.0(3)
C11C C10C H10C 120.0
C9C C10C H10C 120.0
C10C C11C C12C 120.2(3)
C10C C11C H11C 119.9
C12C C11C H11C 119.9
C11C C12C C7C 120.4(2)
C11C C12C H12C 119.8
C7C C12C H12C 119.8
C14C C13C C18C 118.5(2)
C14C C13C C5C 120.1(2)
C18C C13C C5C 121.4(2)
C15C C14C C13C 120.5(2)
C15C C14C H14C 119.7
C13C C14C H14C 119.7
C16C C15C C14C 120.4(3)
C16C C15C H15C 119.8
C14C C15C H15C 119.8
C15C C16C C17C 120.0(2)
C15C C16C H16C 120.0
C17C C16C H16C 120.0
C16C C17C C18C 120.0(3)
C16C C17C H17C 120.0
C18C C17C H17C 120.0
C17C C18C C13C 120.6(3)
C17C C18C H18C 119.7
C13C C18C H18C 119.7
C2D N1D C5D 107.3(2)
C2D N1D C6D 126.4(2)
C5D N1D C6D 126.3(2)
N3D C2D N1D 112.3(2)
N3D C2D H2D 123.9
N1D C2D H2D 123.9
C2D N3D C4D 104.9(2)
C2D N3D Zn1 121.84(16)
C4D N3D Zn1 130.86(17)
C5D C4D N3D 109.0(2)
C5D C4D C7D 128.5(2)
N3D C4D C7D 122.2(2)
C4D C5D N1D 106.4(2)
C4D C5D C13D 131.7(2)
N1D C5D C13D 121.8(2)
N1D C6D H6D1 109.5
N1D C6D H6D2 109.5
H6D1 C6D H6D2 109.5
N1D C6D H6D3 109.5
H6D1 C6D H6D3 109.5
H6D2 C6D H6D3 109.5
C8D C7D C12D 118.7(2)
C8D C7D C4D 119.5(2)
C12D C7D C4D 121.8(2)
C9D C8D C7D 120.6(2)
C9D C8D H8D 119.7
C7D C8D H8D 119.7
C10D C9D C8D 120.1(2)
C10D C9D H9D 119.9
C8D C9D H9D 119.9
C11D C10D C9D 119.6(3)
C11D C10D H10D 120.2
C9D C10D H10D 120.2
C10D C11D C12D 120.4(2)
C10D C11D H11D 119.8
C12D C11D H11D 119.8
C11D C12D C7D 120.5(2)
C11D C12D H12D 119.7
C7D C12D H12D 119.7
C14D C13D C18D 119.7(2)
C14D C13D C5D 120.4(2)
C18D C13D C5D 119.9(2)
C13D C14D C15D 119.6(2)
C13D C14D H14D 120.2
C15D C14D H14D 120.2
C16D C15D C14D 120.3(3)
C16D C15D H15D 119.9
C14D C15D H15D 119.9
C17D C16D C15D 120.1(3)
C17D C16D H16D 119.9
C15D C16D H16D 119.9
C16D C17D C18D 120.4(2)
C16D C17D H17D 119.8
C18D C17D H17D 119.8
C17D C18D C13D 119.9(3)
C17D C18D H18D 120.0
C13D C18D H18D 120.0
N3E Zn2 N3F 117.09(8)
N3E Zn2 N3H 99.32(8)
N3F Zn2 N3H 121.23(8)
N3E Zn2 N3G 109.29(8)
N3F Zn2 N3G 104.07(8)
N3H Zn2 N3G 105.09(8)
C2E N1E C5E 107.8(2)
C2E N1E C6E 124.7(2)
C5E N1E C6E 127.5(2)
N3E C2E N1E 111.8(2)
N3E C2E H2E 124.1
N1E C2E H2E 124.1
C2E N3E C4E 105.3(2)
C2E N3E Zn2 116.81(18)
C4E N3E Zn2 137.28(16)
C5E C4E N3E 109.3(2)
C5E C4E C7E 129.3(2)
N3E C4E C7E 121.4(2)
C4E C5E N1E 105.8(2)
C4E C5E C13E 132.5(2)
N1E C5E C13E 121.6(2)
N1E C6E H6E1 109.5
N1E C6E H6E2 109.5
H6E1 C6E H6E2 109.5
N1E C6E H6E3 109.5
H6E1 C6E H6E3 109.5
H6E2 C6E H6E3 109.5
C8E C7E C12E 117.9(2)
C8E C7E C4E 121.1(2)
C12E C7E C4E 121.0(2)
C9E C8E C7E 121.1(2)
C9E C8E H8E 119.5
C7E C8E H8E 119.5
C8E C9E C10E 120.1(2)
C8E C9E H9E 119.9
C10E C9E H9E 119.9
C11E C10E C9E 119.5(2)
C11E C10E H10E 120.3
C9E C10E H10E 120.3
C12E C11E C10E 120.3(3)
C12E C11E H11E 119.8
C10E C11E H11E 119.8
C11E C12E C7E 121.1(2)
C11E C12E H12E 119.5
C7E C12E H12E 119.5
C14E C13E C18E 118.7(3)
C14E C13E C5E 121.2(3)
C18E C13E C5E 120.0(2)
C13E C14E C15E 120.9(3)
C13E C14E H14E 119.6
C15E C14E H14E 119.6
C16E C15E C14E 119.9(3)
C16E C15E H15E 120.0
C14E C15E H15E 120.0
C17E C16E C15E 119.8(3)
C17E C16E H16E 120.1
C15E C16E H16E 120.1
C16E C17E C18E 120.2(3)
C16E C17E H17E 119.9
C18E C17E H17E 119.9
C17E C18E C13E 120.4(3)
C17E C18E H18E 119.8
C13E C18E H18E 119.8
C2F N1F C5F 107.6(2)
C2F N1F C6F 124.6(2)
C5F N1F C6F 127.7(2)
N3F C2F N1F 112.0(2)
N3F C2F H2F 124.0
N1F C2F H2F 124.0
C2F N3F C4F 105.6(2)
C2F N3F Zn2 118.80(17)
C4F N3F Zn2 135.01(17)
C5F C4F N3F 108.9(2)
C5F C4F C7F 129.4(2)
N3F C4F C7F 121.6(2)
C4F C5F N1F 105.9(2)
C4F C5F C13F 132.7(2)
N1F C5F C13F 121.4(2)
N1F C6F H6F1 109.5
N1F C6F H6F2 109.5
H6F1 C6F H6F2 109.5
N1F C6F H6F3 109.5
H6F1 C6F H6F3 109.5
H6F2 C6F H6F3 109.5
C8F C7F C12F 117.7(2)
C8F C7F C4F 120.4(2)
C12F C7F C4F 121.8(2)
C9F C8F C7F 121.7(2)
C9F C8F H8F 119.2
C7F C8F H8F 119.2
C8F C9F C10F 120.0(3)
C8F C9F H9F 120.0
C10F C9F H9F 120.0
C9F C10F C11F 119.1(3)
C9F C10F H10F 120.5
C11F C10F H10F 120.5
C12F C11F C10F 121.0(3)
C12F C11F H11F 119.5
C10F C11F H11F 119.5
C11F C12F C7F 120.4(2)
C11F C12F H12F 119.8
C7F C12F H12F 119.8
C18F C13F C14F 118.7(2)
C18F C13F C5F 121.2(2)
C14F C13F C5F 120.1(2)
C15F C14F C13F 120.6(3)
C15F C14F H14F 119.7
C13F C14F H14F 119.7
C16F C15F C14F 119.9(3)
C16F C15F H15F 120.1
C14F C15F H15F 120.1
C15F C16F C17F 120.1(3)
C15F C16F H16F 120.0
C17F C16F H16F 120.0
C18F C17F C16F 120.4(3)
C18F C17F H17F 119.8
C16F C17F H17F 119.8
C17F C18F C13F 120.4(2)
C17F C18F H18F 119.8
C13F C18F H18F 119.8
C2G N1G C5G 106.9(2)
C2G N1G C6G 126.5(2)
C5G N1G C6G 126.5(2)
N3G C2G N1G 112.5(2)
N3G C2G H2G 123.7
N1G C2G H2G 123.7
C2G N3G C4G 105.0(2)
C2G N3G Zn2 124.72(16)
C4G N3G Zn2 128.72(16)
C5G C4G N3G 109.0(2)
C5G C4G C7G 128.1(2)
N3G C4G C7G 122.1(2)
C4G C5G N1G 106.6(2)
C4G C5G C13G 131.2(2)
N1G C5G C13G 122.1(2)
N1G C6G H6G1 109.5
N1G C6G H6G2 109.5
H6G1 C6G H6G2 109.5
N1G C6G H6G3 109.5
H6G1 C6G H6G3 109.5
H6G2 C6G H6G3 109.5
C12G C7G C8G 118.6(2)
C12G C7G C4G 122.5(2)
C8G C7G C4G 118.9(2)
C9G C8G C7G 120.8(2)
C9G C8G H8G 119.6
C7G C8G H8G 119.6
C10G C9G C8G 120.1(2)
C10G C9G H9G 120.0
C8G C9G H9G 120.0
C9G C10G C11G 119.7(2)
C9G C10G H10G 120.1
C11G C10G H10G 120.1
C10G C11G C12G 120.8(2)
C10G C11G H11G 119.6
C12G C11G H11G 119.6
C11G C12G C7G 120.0(2)
C11G C12G H12G 120.0
C7G C12G H12G 120.0
C18G C13G C14G 119.7(3)
C18G C13G C5G 120.1(2)
C14G C13G C5G 120.2(2)
C15G C14G C13G 119.6(3)
C15G C14G H14G 120.2
C13G C14G H14G 120.2
C16G C15G C14G 120.5(3)
C16G C15G H15G 119.7
C14G C15G H15G 119.7
C17G C16G C15G 120.3(3)
C17G C16G H16G 119.9
C15G C16G H16G 119.9
C16G C17G C18G 119.5(3)
C16G C17G H17G 120.3
C18G C17G H17G 120.3
C13G C18G C17G 120.5(3)
C13G C18G H18G 119.8
C17G C18G H18G 119.8
C2H N1H C5H 107.7(2)
C2H N1H C6H 123.8(2)
C5H N1H C6H 128.4(2)
N3H C2H N1H 111.9(2)
N3H C2H H2H 124.1
N1H C2H H2H 124.1
C2H N3H C4H 105.3(2)
C2H N3H Zn2 122.98(17)
C4H N3H Zn2 130.67(17)
C5H C4H N3H 109.3(2)
C5H C4H C7H 128.7(2)
N3H C4H C7H 122.0(2)
C4H C5H N1H 105.8(2)
C4H C5H C13H 131.2(2)
N1H C5H C13H 123.0(2)
N1H C6H H6H1 109.5
N1H C6H H6H2 109.5
H6H1 C6H H6H2 109.5
N1H C6H H6H3 109.5
H6H1 C6H H6H3 109.5
H6H2 C6H H6H3 109.5
C12H C7H C8H 118.2(2)
C12H C7H C4H 120.3(2)
C8H C7H C4H 121.5(2)
C9H C8H C7H 121.5(2)
C9H C8H H8H 119.2
C7H C8H H8H 119.2
C10H C9H C8H 119.3(2)
C10H C9H H9H 120.3
C8H C9H H9H 120.3
C11H C10H C9H 119.9(2)
C11H C10H H10H 120.1
C9H C10H H10H 120.1
C10H C11H C12H 120.3(3)
C10H C11H H11H 119.8
C12H C11H H11H 119.8
C7H C12H C11H 120.6(2)
C7H C12H H12H 119.7
C11H C12H H12H 119.7
C18H C13H C14H 118.9(3)
C18H C13H C5H 121.0(2)
C14H C13H C5H 120.1(2)
C15H C14H C13H 120.3(3)
C15H C14H H14H 119.8
C13H C14H H14H 119.8
C16H C15H C14H 120.3(3)
C16H C15H H15H 119.9
C14H C15H H15H 119.9
C17H C16H C15H 119.9(3)
C17H C16H H16H 120.1
C15H C16H H16H 120.1
C16H C17H C18H 120.5(3)
C16H C17H H17H 119.8
C18H C17H H17H 119.8
C13H C18H C17H 120.2(3)
C13H C18H H18H 119.9
C17H C18H H18H 119.9
O1 Cl1 O2 110.19(12)
O1 Cl1 O3 109.28(11)
O2 Cl1 O3 109.16(11)
O1 Cl1 O4 109.37(11)
O2 Cl1 O4 109.09(11)
O3 Cl1 O4 109.74(11)
O8 Cl2 O5 110.40(12)
O8 Cl2 O7 109.33(11)
O5 Cl2 O7 108.63(12)
O8 Cl2 O6 109.89(11)
O5 Cl2 O6 109.02(11)
O7 Cl2 O6 109.56(11)
O9 Cl3 O11 109.86(11)
O9 Cl3 O10 109.87(12)
O11 Cl3 O10 109.46(11)
O9 Cl3 O12 108.98(12)
O11 Cl3 O12 109.95(11)
O10 Cl3 O12 108.71(10)
O13 Cl4 O15 111.06(11)
O13 Cl4 O14 110.37(13)
O15 Cl4 O14 109.62(12)
O13 Cl4 O16 108.07(12)
O15 Cl4 O16 109.81(11)
O14 Cl4 O16 107.85(12)
O17 C19 C21 121.7(3)
O17 C19 C20 122.1(3)
C21 C19 C20 116.2(2)
C19 C20 H20A 109.5
C19 C20 H20B 109.5
H20A C20 H20B 109.5
C19 C20 H20C 109.5
H20A C20 H20C 109.5
H20B C20 H20C 109.5
C19 C21 H21A 109.5
C19 C21 H21B 109.5
H21A C21 H21B 109.5
C19 C21 H21C 109.5
H21A C21 H21C 109.5
H21B C21 H21C 109.5
O18 C22 C23 122.4(3)
O18 C22 C24 121.3(3)
C23 C22 C24 116.4(3)
C22 C23 H23A 109.5
C22 C23 H23B 109.5
H23A C23 H23B 109.5
C22 C23 H23C 109.5
H23A C23 H23C 109.5
H23B C23 H23C 109.5
C22 C24 H24A 109.5
C22 C24 H24B 109.5
H24A C24 H24B 109.5
C22 C24 H24C 109.5
H24A C24 H24C 109.5
H24B C24 H24C 109.5

loop_
_geom_bond_atom_site_label_1
_geom_bond_atom_site_label_2
_geom_bond_distance
Zn1 N3B 1.979(2)
Zn1 N3C 1.9884(19)
Zn1 N3A 2.008(2)
Zn1 N3D 2.033(2)
N1A C2A 1.335(3)
N1A C5A 1.377(3)
N1A C6A 1.463(3)
C2A N3A 1.322(3)
C2A H2A 0.9300
N3A C4A 1.393(3)
C4A C5A 1.364(3)
C4A C7A 1.482(3)
C5A C13A 1.470(3)
C6A H6A1 0.9600
C6A H6A2 0.9600
C6A H6A3 0.9600
C7A C12A 1.387(3)
C7A C8A 1.393(3)
C8A C9A 1.381(3)
C8A H8A 0.9300
C9A C10A 1.387(3)
C9A H9A 0.9300
C10A C11A 1.376(3)
C10A H10A 0.9300
C11A C12A 1.379(3)
C11A H11A 0.9300
C12A H12A 0.9300
C13A C18A 1.384(3)
C13A C14A 1.388(3)
C14A C15A 1.382(3)
C14A H14A 0.9300
C15A C16A 1.375(3)
C15A H15A 0.9300
C16A C17A 1.388(3)
C16A H16A 0.9300
C17A C18A 1.386(3)
C17A H17A 0.9300
C18A H18A 0.9300
N1B C2B 1.327(3)
N1B C5B 1.390(3)
N1B C6B 1.461(3)
C2B N3B 1.335(3)
C2B H2B 0.9300
N3B C4B 1.394(3)
C4B C5B 1.359(3)
C4B C7B 1.481(3)
C5B C13B 1.473(3)
C6B H6B1 0.9600
C6B H6B2 0.9600
C6B H6B3 0.9600
C7B C8B 1.384(3)
C7B C12B 1.396(3)
C8B C9B 1.376(3)
C8B H8B 0.9300
C9B C10B 1.388(3)
C9B H9B 0.9300
C10B C11B 1.377(3)
C10B H10B 0.9300
C11B C12B 1.378(3)
C11B H11B 0.9300
C12B H12B 0.9300
C13B C18B 1.387(3)
C13B C14B 1.393(3)
C14B C15B 1.377(3)
C14B H14B 0.9300
C15B C16B 1.383(3)
C15B H15B 0.9300
C16B C17B 1.385(3)
C16B H16B 0.9300
C17B C18B 1.379(3)
C17B H17B 0.9300
C18B H18B 0.9300
N1C C2C 1.333(3)
N1C C5C 1.390(3)
N1C C6C 1.454(3)
C2C N3C 1.322(3)
C2C H2C 0.9300
N3C C4C 1.398(3)
C4C C5C 1.363(3)
C4C C7C 1.473(3)
C5C C13C 1.475(3)
C6C H6C1 0.9600
C6C H6C2 0.9600
C6C H6C3 0.9600
C7C C8C 1.381(3)
C7C C12C 1.388(3)
C8C C9C 1.384(3)
C8C H8C 0.9300
C9C C10C 1.382(3)
C9C H9C 0.9300
C10C C11C 1.378(3)
C10C H10C 0.9300
C11C C12C 1.383(3)
C11C H11C 0.9300
C12C H12C 0.9300
C13C C14C 1.390(3)
C13C C18C 1.392(3)
C14C C15C 1.379(3)
C14C H14C 0.9300
C15C C16C 1.374(3)
C15C H15C 0.9300
C16C C17C 1.378(3)
C16C H16C 0.9300
C17C C18C 1.383(3)
C17C H17C 0.9300
C18C H18C 0.9300
N1D C2D 1.328(3)
N1D C5D 1.381(3)
N1D C6D 1.462(3)
C2D N3D 1.325(3)
C2D H2D 0.9300
N3D C4D 1.399(3)
C4D C5D 1.356(3)
C4D C7D 1.476(3)
C5D C13D 1.486(3)
C6D H6D1 0.9600
C6D H6D2 0.9600
C6D H6D3 0.9600
C7D C8D 1.382(3)
C7D C12D 1.391(3)
C8D C9D 1.384(3)
C8D H8D 0.9300
C9D C10D 1.383(3)
C9D H9D 0.9300
C10D C11D 1.372(3)
C10D H10D 0.9300
C11D C12D 1.380(3)
C11D H11D 0.9300
C12D H12D 0.9300
C13D C14D 1.390(3)
C13D C18D 1.392(3)
C14D C15D 1.391(3)
C14D H14D 0.9300
C15D C16D 1.381(3)
C15D H15D 0.9300
C16D C17D 1.375(3)
C16D H16D 0.9300
C17D C18D 1.384(3)
C17D H17D 0.9300
C18D H18D 0.9300
Zn2 N3E 1.996(2)
Zn2 N3F 2.0055(19)
Zn2 N3H 2.019(2)
Zn2 N3G 2.034(2)
N1E C2E 1.329(3)
N1E C5E 1.383(3)
N1E C6E 1.462(3)
C2E N3E 1.327(3)
C2E H2E 0.9300
N3E C4E 1.391(3)
C4E C5E 1.362(3)
C4E C7E 1.476(3)
C5E C13E 1.473(3)
C6E H6E1 0.9600
C6E H6E2 0.9600
C6E H6E3 0.9600
C7E C8E 1.389(3)
C7E C12E 1.399(3)
C8E C9E 1.382(3)
C8E H8E 0.9300
C9E C10E 1.386(3)
C9E H9E 0.9300
C10E C11E 1.379(3)
C10E H10E 0.9300
C11E C12E 1.377(3)
C11E H11E 0.9300
C12E H12E 0.9300
C13E C14E 1.370(3)
C13E C18E 1.402(3)
C14E C15E 1.392(3)
C14E H14E 0.9300
C15E C16E 1.383(4)
C15E H15E 0.9300
C16E C17E 1.375(4)
C16E H16E 0.9300
C17E C18E 1.384(3)
C17E H17E 0.9300
C18E H18E 0.9300
N1F C2F 1.331(3)
N1F C5F 1.387(3)
N1F C6F 1.465(3)
C2F N3F 1.319(3)
C2F H2F 0.9300
N3F C4F 1.397(3)
C4F C5F 1.366(3)
C4F C7F 1.472(3)
C5F C13F 1.484(3)
C6F H6F1 0.9600
C6F H6F2 0.9600
C6F H6F3 0.9600
C7F C8F 1.390(3)
C7F C12F 1.398(3)
C8F C9F 1.375(3)
C8F H8F 0.9300
C9F C10F 1.383(3)
C9F H9F 0.9300
C10F C11F 1.383(3)
C10F H10F 0.9300
C11F C12F 1.376(3)
C11F H11F 0.9300
C12F H12F 0.9300
C13F C18F 1.390(3)
C13F C14F 1.389(3)
C14F C15F 1.387(3)
C14F H14F 0.9300
C15F C16F 1.371(3)
C15F H15F 0.9300
C16F C17F 1.380(3)
C16F H16F 0.9300
C17F C18F 1.377(3)
C17F H17F 0.9300
C18F H18F 0.9300
N1G C2G 1.332(3)
N1G C5G 1.382(3)
N1G C6G 1.453(3)
C2G N3G 1.321(3)
C2G H2G 0.9300
N3G C4G 1.399(3)
C4G C5G 1.356(3)
C4G C7G 1.468(3)
C5G C13G 1.487(3)
C6G H6G1 0.9600
C6G H6G2 0.9600
C6G H6G3 0.9600
C7G C12G 1.392(3)
C7G C8G 1.392(3)
C8G C9G 1.378(3)
C8G H8G 0.9300
C9G C10G 1.374(3)
C9G H9G 0.9300
C10G C11G 1.378(3)
C10G H10G 0.9300
C11G C12G 1.379(3)
C11G H11G 0.9300
C12G H12G 0.9300
C13G C18G 1.383(3)
C13G C14G 1.390(3)
C14G C15G 1.388(3)
C14G H14G 0.9300
C15G C16G 1.377(3)
C15G H15G 0.9300
C16G C17G 1.382(3)
C16G H16G 0.9300
C17G C18G 1.393(3)
C17G H17G 0.9300
C18G H18G 0.9300
N1H C2H 1.333(3)
N1H C5H 1.387(3)
N1H C6H 1.467(3)
C2H N3H 1.327(3)
C2H H2H 0.9300
N3H C4H 1.394(3)
C4H C5H 1.365(3)
C4H C7H 1.480(3)
C5H C13H 1.476(3)
C6H H6H1 0.9600
C6H H6H2 0.9600
C6H H6H3 0.9600
C7H C12H 1.386(3)
C7H C8H 1.387(3)
C8H C9H 1.384(3)
C8H H8H 0.9300
C9H C10H 1.385(3)
C9H H9H 0.9300
C10H C11H 1.375(3)
C10H H10H 0.9300
C11H C12H 1.388(3)
C11H H11H 0.9300
C12H H12H 0.9300
C13H C18H 1.383(3)
C13H C14H 1.392(3)
C14H C15H 1.380(3)
C14H H14H 0.9300
C15H C16H 1.378(3)
C15H H15H 0.9300
C16H C17H 1.367(3)
C16H H16H 0.9300
C17H C18H 1.390(3)
C17H H17H 0.9300
C18H H18H 0.9300
Cl1 O1 1.4278(17)
Cl1 O2 1.4349(17)
Cl1 O3 1.4355(17)
Cl1 O4 1.4377(16)
Cl2 O8 1.4254(17)
Cl2 O5 1.4365(17)
Cl2 O7 1.4350(17)
Cl2 O6 1.4379(17)
Cl3 O9 1.4250(17)
Cl3 O11 1.4299(16)
Cl3 O10 1.4356(17)
Cl3 O12 1.4408(17)
Cl4 O13 1.4214(17)
Cl4 O15 1.4220(16)
Cl4 O14 1.4332(18)
Cl4 O16 1.4405(18)
O17 C19 1.213(3)
C19 C21 1.492(3)
C19 C20 1.494(3)
C20 H20A 0.9600
C20 H20B 0.9600
C20 H20C 0.9600
C21 H21A 0.9600
C21 H21B 0.9600
C21 H21C 0.9600
O18 C22 1.212(3)
C22 C23 1.479(3)
C22 C24 1.491(3)
C23 H23A 0.9600
C23 H23B 0.9600
C23 H23C 0.9600
C24 H24A 0.9600
C24 H24B 0.9600
C24 H24C 0.9600
